data_7216357
loop_
_publ_author_name
'Fernando, Isurika R.'
'Mo, Yirong'
'Mezei, Gellert'

_publ_section_title
;
 Metal-binding studies of linear rigid-axle [2]pseudorotaxanes with in
 situ generated anionic metal halide complexes
;
_journal_issue 31
_journal_name_full CrystEngComm
_journal_page_first 7320
_journal_paper_doi 10.1039/C4CE00789A
_journal_volume 16
_journal_year 2014
_chemical_formula_sum 'C52 H52 Cl6 N4 O8 Zn2'
_chemical_formula_weight 1204.46
_chemical_name_common Zn
_space_group_crystal_system monoclinic
_space_group_IT_number 14
_space_group_name_Hall '-P 2ybc'
_space_group_name_H-M_alt 'P 1 21/c 1'
_symmetry_space_group_name_Hall '-P 2ybc'
_symmetry_space_group_name_H-M 'P 1 21/c 1'
_atom_sites_solution_hydrogens geom
_atom_sites_solution_primary direct
_atom_sites_solution_secondary difmap
_cell_angle_alpha 90
_cell_angle_beta 97.588(2)
_cell_angle_gamma 90
_cell_formula_units_Z 2
_cell_length_a 8.5117(3)
_cell_length_b 15.9674(5)
_cell_length_c 20.4293(6)
_cell_measurement_reflns_used 9919
_cell_measurement_temperature 100.(2)
_cell_measurement_theta_max 24.6493
_cell_measurement_theta_min 2.3818
_cell_volume 2752.23(15)
_computing_cell_refinement 'SAINT V7.68A (Bruker AXS, 2009)'
_computing_data_collection 'Bruker Instrument Service v2010.7.0.0'
_computing_data_reduction 'SAINT V7.68A (Bruker AXS, 2009)'
_computing_structure_refinement 'SHELXL-97 (Sheldrick, 2008)'
_computing_structure_solution 'SHELXS-97 (Sheldrick, 2008)'
_diffrn_ambient_temperature 100.(2)
_diffrn_detector_area_resol_mean 8.3333
_diffrn_measured_fraction_theta_full 1.000
_diffrn_measured_fraction_theta_max 1.000
_diffrn_radiation_wavelength 0.71073
_diffrn_reflns_av_R_equivalents 0.0619
_diffrn_reflns_av_sigmaI/netI 0.0380
_diffrn_reflns_limit_h_max 11
_diffrn_reflns_limit_h_min -11
_diffrn_reflns_limit_k_max 22
_diffrn_reflns_limit_k_min -21
_diffrn_reflns_limit_l_max 28
_diffrn_reflns_limit_l_min -28
_diffrn_reflns_number 90784
_diffrn_reflns_theta_full 30.03
_diffrn_reflns_theta_max 30.03
_diffrn_reflns_theta_min 1.62
_exptl_absorpt_coefficient_mu 1.224
_exptl_absorpt_correction_T_max 0.82
_exptl_absorpt_correction_T_min 0.74
_exptl_absorpt_correction_type numerical
_exptl_absorpt_process_details 'SADABS V2008/1 (Bruker AXS)'
_exptl_crystal_colour 'lustrous intense blue-green'
_exptl_crystal_density_diffrn 1.453
_exptl_crystal_density_method 'not measured'
_exptl_crystal_description trapezoidal
_exptl_crystal_F_000 1308
_exptl_crystal_size_max 0.280
_exptl_crystal_size_mid 0.260
_exptl_crystal_size_min 0.170
_refine_diff_density_max 1.036
_refine_diff_density_min -1.061
_refine_ls_extinction_method none
_refine_ls_goodness_of_fit_ref 1.058
_refine_ls_hydrogen_treatment constr
_refine_ls_matrix_type full
_refine_ls_number_parameters 325
_refine_ls_number_reflns 8046
_refine_ls_number_restraints 0
_refine_ls_restrained_S_all 1.058
_refine_ls_R_factor_all 0.0763
_refine_ls_R_factor_gt 0.0518
_refine_ls_shift/su_max 0.001
_refine_ls_shift/su_mean 0.000
_refine_ls_structure_factor_coef Fsqd
_refine_ls_weighting_details 'calc w=1/[\s^2^(Fo^2^)+(0.1000P)^2^+0.3993P] where P=(Fo^2^+2Fc^2^)/3'
_refine_ls_weighting_scheme calc
_refine_ls_wR_factor_gt 0.1497
_refine_ls_wR_factor_ref 0.1617
_reflns_number_gt 5921
_reflns_number_total 8046
_reflns_threshold_expression >2sigma(I)
_cod_data_source_file c4ce00789a2.cif
_cod_data_source_block 1(ZnCl3)2
_cod_depositor_comments 'Adding full bibliography for 7216357--7216370.cif.'
_cod_database_code 7216357

loop_
_space_group_symop_operation_xyz
'x, y, z'
'-x, y+1/2, -z+1/2'
'-x, -y, -z'
'x, -y-1/2, z-1/2'

loop_
_atom_site_type_symbol
_atom_site_label
_atom_site_fract_x
_atom_site_fract_y
_atom_site_fract_z
_atom_site_U_iso_or_equiv
_atom_site_adp_type
_atom_site_calc_flag
_atom_site_refinement_flags
_atom_site_occupancy
C C1 0.3850(4) 0.3739(2) 1.01644(15) 0.0400(7) Uani d . 1
H H1 0.4689 0.3861 1.0506 0.048 Uiso calc R 1
C C2 0.3595(3) 0.42525(19) 0.96211(14) 0.0352(6) Uani d . 1
H H2 0.4217 0.4743 0.9599 0.042 Uiso calc R 1
C C3 0.2405(3) 0.40494(17) 0.90950(14) 0.0310(6) Uani d . 1
C C4 0.1477(3) 0.33139(17) 0.91276(13) 0.0325(6) Uani d . 1
C C5 0.1708(3) 0.28351(18) 0.97232(14) 0.0340(6) Uani d . 1
C C6 0.2893(4) 0.3041(2) 1.02212(15) 0.0409(7) Uani d . 1
H H6 0.3061 0.2705 1.0608 0.049 Uiso calc R 1
C C7 0.0373(4) 0.30732(19) 0.85792(14) 0.0366(6) Uani d . 1
H H7 -0.0229 0.2574 0.8593 0.044 Uiso calc R 1
C C8 0.0186(4) 0.3575(2) 0.80247(14) 0.0375(6) Uani d . 1
H H8 -0.0539 0.341 0.7653 0.045 Uiso calc R 1
C C9 0.1034(4) 0.43196(19) 0.79947(14) 0.0363(6) Uani d . 1
H H9 0.0865 0.4659 0.761 0.044 Uiso calc R 1
C C10 0.2120(3) 0.45647(18) 0.85239(14) 0.0323(6) Uani d . 1
C C11 0.7587(3) 0.42855(16) 0.88939(13) 0.0280(5) Uani d . 1
H H11 0.7137 0.4373 0.8448 0.034 Uiso calc R 1
C C12 0.8664(3) 0.48483(15) 0.91983(12) 0.0241(5) Uani d . 1
H H12 0.8922 0.5336 0.8968 0.029 Uiso calc R 1
C C13 0.9380(3) 0.47090(14) 0.98422(11) 0.0194(4) Uani d . 1
C C14 0.8888(3) 0.40124(14) 1.01758(12) 0.0231(5) Uani d . 1
H H14 0.9318 0.3914 1.0622 0.028 Uiso calc R 1
C C15 0.7787(3) 0.34702(15) 0.98613(12) 0.0254(5) Uani d . 1
H H15 0.7463 0.2997 1.0092 0.03 Uiso calc R 1
C C23 0.2698(4) 0.5843(2) 0.80012(15) 0.0373(6) Uani d . 1
H H23A 0.1552 0.5972 0.7916 0.045 Uiso calc R 1
H H23B 0.3015 0.5583 0.7599 0.045 Uiso calc R 1
C C24 0.3619(4) 0.6631(2) 0.81583(16) 0.0425(7) Uani d . 1
H H24A 0.4741 0.6491 0.8311 0.051 Uiso calc R 1
H H24B 0.3582 0.6978 0.7755 0.051 Uiso calc R 1
C C25 0.3350(4) 0.7959(2) 0.86742(19) 0.0490(8) Uani d . 1
H H25A 0.3595 0.8134 0.8234 0.059 Uiso calc R 1
H H25B 0.4304 0.8058 0.8998 0.059 Uiso calc R 1
C C26 0.2027(4) 0.8469(2) 0.88550(16) 0.0446(8) Uani d . 1
H H26A 0.2189 0.9063 0.874 0.054 Uiso calc R 1
H H26B 0.102 0.8278 0.8601 0.054 Uiso calc R 1
C C27 0.0839(5) 0.1646(2) 1.02973(18) 0.0506(9) Uani d . 1
H H27A 0.101 0.1959 1.0719 0.061 Uiso calc R 1
H H27B 0.1773 0.1285 1.0269 0.061 Uiso calc R 1
C C28 -0.0604(5) 0.1134(2) 1.02650(19) 0.0522(9) Uani d . 1
H H28A -0.0888 0.0926 0.9808 0.063 Uiso calc R 1
H H28B -0.039 0.0642 1.0558 0.063 Uiso calc R 1
Cl Cl1 0.14610(8) 0.16512(4) 0.68249(3) 0.03174(16) Uani d . 1
Cl Cl2 0.38701(9) -0.01242(4) 0.77079(3) 0.03638(17) Uani d . 1
Cl Cl3 0.04779(11) 0.07443(5) 0.84572(4) 0.0470(2) Uani d . 1
N N2 0.7159(2) 0.36022(12) 0.92272(10) 0.0234(4) Uani d . 1
O O1 0.0624(3) 0.22200(13) 0.97488(10) 0.0407(5) Uani d . 1
O O2 0.2999(2) 0.52718(13) 0.85475(10) 0.0361(5) Uani d . 1
O O3 0.2975(3) 0.70918(13) 0.86607(11) 0.0430(5) Uani d . 1
O O4 -0.1931(3) 0.15982(13) 1.04594(11) 0.0413(5) Uani d . 1
Zn Zn1 0.23128(4) 0.100943(19) 0.778549(15) 0.03194(12) Uani d . 1
N N1 0.3938(3) 0.18705(14) 0.82442(11) 0.0377(6) Uani d . 1
C C16 0.3995(3) 0.26447(16) 0.80377(13) 0.0266(5) Uani d . 1
H H16 0.3289 0.2808 0.766 0.032 Uiso calc R 1
C C17 0.5035(3) 0.32391(16) 0.83438(13) 0.0271(5) Uani d . 1
H H17 0.5034 0.3797 0.8181 0.033 Uiso calc R 1
C C18 0.6060(3) 0.30020(16) 0.88843(13) 0.0290(5) Uani d . 1
C C19 0.6082(7) 0.2191(2) 0.9086(2) 0.106(2) Uani d . 1
H H19 0.6821 0.2003 0.9445 0.128 Uiso calc R 1
C C20 0.4983(8) 0.1643(3) 0.8749(3) 0.118(3) Uani d . 1
H H20 0.4986 0.1076 0.889 0.142 Uiso calc R 1

loop_
_atom_site_aniso_label
_atom_site_aniso_U_11
_atom_site_aniso_U_22
_atom_site_aniso_U_33
_atom_site_aniso_U_12
_atom_site_aniso_U_13
_atom_site_aniso_U_23
C1 0.0397(16) 0.0467(17) 0.0334(15) 0.0102(14) 0.0042(12) 0.0044(13)
C2 0.0318(14) 0.0384(15) 0.0358(15) 0.0092(12) 0.0063(12) 0.0025(12)
C3 0.0338(14) 0.0333(14) 0.0276(13) 0.0118(11) 0.0103(11) 0.0036(10)
C4 0.0390(15) 0.0329(14) 0.0274(13) 0.0119(12) 0.0109(11) 0.0010(11)
C5 0.0414(15) 0.0312(14) 0.0320(14) 0.0103(12) 0.0144(12) 0.0023(11)
C6 0.0452(17) 0.0464(17) 0.0318(15) 0.0177(14) 0.0070(13) 0.0093(13)
C7 0.0467(17) 0.0329(14) 0.0315(14) 0.0044(12) 0.0099(12) 0.0016(11)
C8 0.0443(16) 0.0399(16) 0.0283(13) 0.0043(13) 0.0040(12) 0.0002(12)
C9 0.0468(16) 0.0354(15) 0.0265(13) 0.0050(13) 0.0040(12) 0.0057(11)
C10 0.0340(14) 0.0319(14) 0.0321(14) 0.0081(11) 0.0084(11) 0.0045(11)
C11 0.0330(13) 0.0236(12) 0.0246(12) -0.0010(10) -0.0064(10) 0.0049(10)
C12 0.0285(12) 0.0201(11) 0.0225(11) -0.0022(9) -0.0017(9) 0.0029(9)
C13 0.0217(11) 0.0174(10) 0.0187(10) 0.0032(8) 0.0017(8) -0.0006(8)
C14 0.0288(12) 0.0203(11) 0.0190(11) -0.0036(9) -0.0012(9) 0.0018(8)
C15 0.0325(13) 0.0220(11) 0.0207(11) -0.0053(10) 0.0002(10) 0.0039(9)
C23 0.0390(15) 0.0405(16) 0.0329(15) 0.0055(12) 0.0074(12) 0.0068(12)
C24 0.0416(17) 0.0478(18) 0.0396(16) -0.0006(14) 0.0117(13) 0.0133(14)
C25 0.0532(19) 0.0321(16) 0.066(2) 0.0020(14) 0.0218(17) 0.0154(15)
C26 0.060(2) 0.0389(17) 0.0373(16) 0.0081(14) 0.0145(15) 0.0171(13)
C27 0.065(2) 0.0397(17) 0.051(2) 0.0162(16) 0.0240(17) 0.0195(15)
C28 0.083(3) 0.0295(15) 0.0477(19) 0.0061(16) 0.0220(19) 0.0077(14)
Cl1 0.0409(4) 0.0283(3) 0.0245(3) -0.0057(3) -0.0014(2) -0.0047(2)
Cl2 0.0516(4) 0.0276(3) 0.0293(3) -0.0068(3) 0.0027(3) -0.0030(2)
Cl3 0.0723(6) 0.0358(4) 0.0357(4) -0.0076(4) 0.0169(4) -0.0011(3)
N2 0.0294(10) 0.0173(9) 0.0217(10) -0.0037(8) -0.0035(8) 0.0002(7)
O1 0.0550(13) 0.0347(11) 0.0346(11) 0.0037(10) 0.0138(10) 0.0069(9)
O2 0.0389(11) 0.0340(11) 0.0355(10) 0.0028(8) 0.0057(9) 0.0077(8)
O3 0.0549(13) 0.0322(11) 0.0450(12) -0.0015(9) 0.0176(10) 0.0080(9)
O4 0.0507(13) 0.0389(12) 0.0348(11) -0.0028(10) 0.0075(9) 0.0104(9)
Zn1 0.0456(2) 0.02519(18) 0.02361(17) -0.01039(13) -0.00089(13) -0.00502(11)
N1 0.0598(16) 0.0234(11) 0.0260(11) -0.0128(11) -0.0087(11) -0.0022(9)
C16 0.0255(12) 0.0263(12) 0.0272(12) -0.0027(10) 0.0006(10) -0.0037(10)
C17 0.0253(12) 0.0241(12) 0.0308(13) -0.0041(9) -0.0006(10) 0.0018(10)
C18 0.0378(14) 0.0221(12) 0.0248(12) -0.0054(10) -0.0045(10) -0.0015(9)
C19 0.169(5) 0.037(2) 0.082(3) -0.047(3) -0.095(3) 0.028(2)
C20 0.197(6) 0.036(2) 0.088(3) -0.056(3) -0.103(4) 0.033(2)

loop_
_atom_type_symbol
_atom_type_description
_atom_type_scat_dispersion_real
_atom_type_scat_dispersion_imag
_atom_type_scat_source
C C 0.0033 0.0016 'International Tables Vol C Tables 4.2.6.8 and 6.1.1.4'
H H 0.0000 0.0000 'International Tables Vol C Tables 4.2.6.8 and 6.1.1.4'
N N 0.0061 0.0033 'International Tables Vol C Tables 4.2.6.8 and 6.1.1.4'
O O 0.0106 0.0060 'International Tables Vol C Tables 4.2.6.8 and 6.1.1.4'
Zn Zn 0.2839 1.4301 'International Tables Vol C Tables 4.2.6.8 and 6.1.1.4'
Cl Cl 0.1484 0.1585 'International Tables Vol C Tables 4.2.6.8 and 6.1.1.4'

loop_
_geom_angle_atom_site_label_1
_geom_angle_atom_site_label_2
_geom_angle_atom_site_label_3
_geom_angle_site_symmetry_1
_geom_angle_site_symmetry_3
_geom_angle
C2 C1 C6 . . 120.8(3)
C1 C2 C3 . . 119.9(3)
C2 C3 C4 . . 120.0(3)
C2 C3 C10 . . 121.2(3)
C4 C3 C10 . . 118.7(3)
C7 C4 C3 . . 120.1(3)
C7 C4 C5 . . 122.1(3)
C3 C4 C5 . . 117.8(3)
O1 C5 C6 . . 125.6(3)
O1 C5 C4 . . 113.8(3)
C6 C5 C4 . . 120.5(3)
C5 C6 C1 . . 120.6(3)
C8 C7 C4 . . 119.0(3)
C7 C8 C9 . . 121.8(3)
C10 C9 C8 . . 120.2(3)
O2 C10 C9 . . 125.0(3)
O2 C10 C3 . . 114.9(3)
C9 C10 C3 . . 120.1(3)
N2 C11 C12 . . 120.3(2)
C11 C12 C13 . . 120.4(2)
C12 C13 C14 . . 117.7(2)
C12 C13 C13 . 3_767 120.5(3)
C14 C13 C13 . 3_767 121.8(3)
C15 C14 C13 . . 120.3(2)
N2 C15 C14 . . 120.7(2)
O2 C23 C24 . . 109.4(3)
O3 C24 C23 . . 110.3(3)
O3 C25 C26 . . 111.5(3)
O4 C26 C25 3_567 . 110.5(3)
O1 C27 C28 . . 107.4(3)
O4 C28 C27 . . 112.3(3)
C15 N2 C11 . . 120.4(2)
C15 N2 C18 . . 120.5(2)
C11 N2 C18 . . 119.0(2)
C5 O1 C27 . . 118.3(3)
C10 O2 C23 . . 117.5(2)
C25 O3 C24 . . 114.2(2)
C26 O4 C28 3_567 . 112.4(3)
N1 Zn1 Cl1 . . 102.14(7)
N1 Zn1 Cl3 . . 108.83(8)
Cl1 Zn1 Cl3 . . 116.63(3)
N1 Zn1 Cl2 . . 101.50(8)
Cl1 Zn1 Cl2 . . 115.36(3)
Cl3 Zn1 Cl2 . . 110.64(3)
C16 N1 C20 . . 117.5(3)
C16 N1 Zn1 . . 121.93(19)
C20 N1 Zn1 . . 120.6(2)
N1 C16 C17 . . 123.3(2)
C18 C17 C16 . . 118.4(2)
C19 C18 C17 . . 119.4(3)
C19 C18 N2 . . 120.0(3)
C17 C18 N2 . . 120.5(2)
C18 C19 C20 . . 117.8(3)
N1 C20 C19 . . 123.5(3)

loop_
_geom_bond_atom_site_label_1
_geom_bond_atom_site_label_2
_geom_bond_site_symmetry_2
_geom_bond_distance
C1 C2 . 1.374(4)
C1 C6 . 1.394(5)
C2 C3 . 1.414(4)
C3 C4 . 1.422(4)
C3 C10 . 1.422(4)
C4 C7 . 1.417(4)
C4 C5 . 1.428(4)
C5 O1 . 1.354(4)
C5 C6 . 1.374(4)
C7 C8 . 1.380(4)
C8 C9 . 1.396(5)
C9 C10 . 1.383(4)
C10 O2 . 1.352(4)
C11 N2 . 1.361(3)
C11 C12 . 1.373(3)
C12 C13 . 1.393(3)
C13 C14 . 1.397(3)
C13 C13 3_767 1.487(4)
C14 C15 . 1.372(3)
C15 N2 . 1.351(3)
C23 O2 . 1.438(3)
C23 C24 . 1.494(5)
C24 O3 . 1.430(4)
C25 O3 . 1.421(4)
C25 C26 . 1.476(5)
C26 O4 3_567 1.418(4)
C27 O1 . 1.440(4)
C27 C28 . 1.470(5)
C28 O4 . 1.449(4)
Cl1 Zn1 . 2.2475(7)
Cl2 Zn1 . 2.2615(8)
Cl3 Zn1 . 2.2512(9)
N2 C18 . 1.453(3)
O4 C26 3_567 1.418(4)
Zn1 N1 . 2.083(2)
N1 C16 . 1.309(3)
N1 C20 . 1.320(4)
C16 C17 . 1.389(3)
C17 C18 . 1.367(4)
C18 C19 . 1.359(4)
C19 C20 . 1.395(5)

loop_
_geom_torsion_atom_site_label_1
_geom_torsion_atom_site_label_2
_geom_torsion_atom_site_label_3
_geom_torsion_atom_site_label_4
_geom_torsion_site_symmetry_1
_geom_torsion_site_symmetry_4
_geom_torsion
C6 C1 C2 C3 . . -3.5(4)
C1 C2 C3 C4 . . -0.2(4)
C1 C2 C3 C10 . . -179.5(3)
C2 C3 C4 C7 . . -174.9(3)
C10 C3 C4 C7 . . 4.5(4)
C2 C3 C4 C5 . . 4.7(4)
C10 C3 C4 C5 . . -175.9(2)
C7 C4 C5 O1 . . -9.6(4)
C3 C4 C5 O1 . . 170.8(2)
C7 C4 C5 C6 . . 173.8(3)
C3 C4 C5 C6 . . -5.8(4)
O1 C5 C6 C1 . . -173.8(3)
C4 C5 C6 C1 . . 2.4(4)
C2 C1 C6 C5 . . 2.4(5)
C3 C4 C7 C8 . . -1.8(4)
C5 C4 C7 C8 . . 178.6(3)
C4 C7 C8 C9 . . -1.1(4)
C7 C8 C9 C10 . . 1.3(5)
C8 C9 C10 O2 . . -179.8(3)
C8 C9 C10 C3 . . 1.5(4)
C2 C3 C10 O2 . . -3.8(4)
C4 C3 C10 O2 . . 176.9(2)
C2 C3 C10 C9 . . 175.0(3)
C4 C3 C10 C9 . . -4.4(4)
N2 C11 C12 C13 . . 2.7(4)
C11 C12 C13 C14 . . -4.1(4)
C11 C12 C13 C13 . 3_767 176.2(3)
C12 C13 C14 C15 . . 2.9(4)
C13 C13 C14 C15 3_767 . -177.5(3)
C13 C14 C15 N2 . . -0.2(4)
O2 C23 C24 O3 . . -70.2(3)
O3 C25 C26 O4 . 3_567 75.0(4)
O1 C27 C28 O4 . . -73.6(4)
C14 C15 N2 C11 . . -1.3(4)
C14 C15 N2 C18 . . 176.5(2)
C12 C11 N2 C15 . . 0.1(4)
C12 C11 N2 C18 . . -177.8(2)
C6 C5 O1 C27 . . -9.7(4)
C4 C5 O1 C27 . . 173.9(2)
C28 C27 O1 C5 . . 171.2(3)
C9 C10 O2 C23 . . 4.8(4)
C3 C10 O2 C23 . . -176.4(2)
C24 C23 O2 C10 . . 172.4(2)
C26 C25 O3 C24 . . 144.5(3)
C23 C24 O3 C25 . . -157.9(3)
C27 C28 O4 C26 . 3_567 -90.7(3)
Cl1 Zn1 N1 C16 . . 14.9(2)
Cl3 Zn1 N1 C16 . . -109.0(2)
Cl2 Zn1 N1 C16 . . 134.3(2)
Cl1 Zn1 N1 C20 . . -163.3(5)
Cl3 Zn1 N1 C20 . . 72.7(5)
Cl2 Zn1 N1 C20 . . -44.0(5)
C20 N1 C16 C17 . . -3.5(6)
Zn1 N1 C16 C17 . . 178.2(2)
N1 C16 C17 C18 . . 0.6(4)
C16 C17 C18 C19 . . 3.0(5)
C16 C17 C18 N2 . . -179.2(2)
C15 N2 C18 C19 . . -24.0(5)
C11 N2 C18 C19 . . 153.9(4)
C15 N2 C18 C17 . . 158.2(3)
C11 N2 C18 C17 . . -23.9(4)
C17 C18 C19 C20 . . -3.4(8)
N2 C18 C19 C20 . . 178.8(5)
C16 N1 C20 C19 . . 3.0(10)
Zn1 N1 C20 C19 . . -178.7(6)
C18 C19 C20 N1 . . 0.5(11)
